data_4023871
loop_
_publ_author_name
'Adam M.-P. Pederson'
'Elizabeth M. Ward'
'Daniel V. Schoonover'
'Carla Slebodnick'
'Harry W. Gibson'

_publ_section_title
;
 High-Yielding, Regiospecific Synthesis of
 cis(4,4')-Di(carbomethoxybenzo)-30-crown-10, Its Conversion
 to a Pyridyl Cryptand and Strong Complexation
 of 2,2'- and 4,4'-Bipyridinium Derivatives
;
_journal_name_full 'Journal of Organic Chemistry'
_journal_page_first 9094
_journal_page_last 9101
_journal_paper_doi 10.1021/jo801886x
_journal_volume 73
_journal_year 2008
_chemical_formula_moiety '2(C37 H45 N O14), 2(C12 H14 N2), 4(F6 P), 2.695(C3 H6 O), 3(H2 O)'
_chemical_formula_sum 'C106.08 H140.17 F24 N6 O33.69 P4'
_chemical_formula_weight 2618.43
_chemical_name_systematic
; 
 ? 
;
_space_group_IT_number 2
_symmetry_cell_setting triclinic
_symmetry_space_group_name_Hall '-P 1'
_symmetry_space_group_name_H-M 'P -1'
_atom_sites_solution_hydrogens geom
_atom_sites_solution_primary direct
_atom_sites_solution_secondary difmap
_audit_creation_method SHELXL-97
_cell_angle_alpha 84.770(3)
_cell_angle_beta 76.048(3)
_cell_angle_gamma 85.381(3)
_cell_formula_units_Z 2
_cell_length_a 13.9013(5)
_cell_length_b 17.2987(6)
_cell_length_c 26.7004(10)
_cell_measurement_reflns_used 13492
_cell_measurement_temperature 100(2)
_cell_measurement_theta_max 67.2449
_cell_measurement_theta_min 2.9773
_cell_volume 6194.0(4)
_computing_cell_refinement 'CrysAlisPro (Oxford Diffraction)'
_computing_data_collection 'CrysAlisPro (Oxford Diffraction)'
_computing_data_reduction 'CrysAlisPro (Oxford Diffraction)'
_computing_molecular_graphics 'SHELXTL (Sheldrick, G. M. (2008). Acta Cryst. A64, 112-122.)'
_computing_publication_material 'SHELXTL (Sheldrick, G. M. (2008). Acta Cryst. A64, 112-122.)'
_computing_structure_refinement 'SHELXL-97 (Sheldrick, G. M. (2008). Acta Cryst. A64, 112-122.)'
_computing_structure_solution 'SHELXS-97 (Sheldrick, G. M. (2008). Acta Cryst. A64, 112-122.)'
_diffrn_ambient_temperature 100(2)
_diffrn_detector CCD
_diffrn_detector_area_resol_mean 10.2265
_diffrn_detector_type 'Oxford Diffraction Atlas CCD'
_diffrn_measured_fraction_theta_full 0.958
_diffrn_measured_fraction_theta_max 0.925
_diffrn_measurement_device '\k-geometry diffractometer'
_diffrn_measurement_device_type 'Oxford Diffraction Gemini Ultra'
_diffrn_measurement_method 'phi and omega scans'
_diffrn_radiation_monochromator graphite
_diffrn_radiation_probe x-ray
_diffrn_radiation_type CuK\a
_diffrn_radiation_wavelength 1.54178
_diffrn_reflns_av_R_equivalents 0.0526
_diffrn_reflns_av_sigmaI/netI 0.0675
_diffrn_reflns_limit_h_max 16
_diffrn_reflns_limit_h_min -14
_diffrn_reflns_limit_k_max 20
_diffrn_reflns_limit_k_min -20
_diffrn_reflns_limit_l_max 31
_diffrn_reflns_limit_l_min -29
_diffrn_reflns_number 46590
_diffrn_reflns_theta_full 65.00
_diffrn_reflns_theta_max 67.20
_diffrn_reflns_theta_min 2.98
_diffrn_source 'Enhance (Cu) X-ray Source'
_diffrn_source_current 40
_diffrn_source_voltage 40
_diffrn_standards_decay_% <2%
_diffrn_standards_interval_count 50
_diffrn_standards_number 2
_exptl_absorpt_coefficient_mu 1.562
_exptl_absorpt_correction_T_max 0.950
_exptl_absorpt_correction_T_min 0.718
_exptl_absorpt_correction_type gaussian
_exptl_absorpt_process_details 'CrysAlisPro (Oxford Diffraction)'
_exptl_crystal_colour yellow
_exptl_crystal_density_diffrn 1.404
_exptl_crystal_density_method 'not measured'
_exptl_crystal_description plate
_exptl_crystal_F_000 2728
_exptl_crystal_size_max 0.23
_exptl_crystal_size_mid 0.17
_exptl_crystal_size_min 0.03
_refine_diff_density_max 1.225
_refine_diff_density_min -0.718
_refine_diff_density_rms 0.099
_refine_ls_extinction_method none
_refine_ls_goodness_of_fit_ref 0.983
_refine_ls_hydrogen_treatment constr
_refine_ls_matrix_type full
_refine_ls_number_parameters 1735
_refine_ls_number_reflns 20548
_refine_ls_number_restraints 0
_refine_ls_restrained_S_all 0.983
_refine_ls_R_factor_all 0.1306
_refine_ls_R_factor_gt 0.0849
_refine_ls_shift/su_max 0.000
_refine_ls_shift/su_mean 0.000
_refine_ls_structure_factor_coef Fsqd
_refine_ls_weighting_details 'calc w=1/[\s^2^(Fo^2^)+(0.1868P)^2^+0.0000P] where P=(Fo^2^+2Fc^2^)/3'
_refine_ls_weighting_scheme calc
_refine_ls_wR_factor_gt 0.2229
_refine_ls_wR_factor_ref 0.2676
_reflns_number_gt 12226
_reflns_number_total 20548
_reflns_threshold_expression >2sigma(I)
_cod_data_source_file jo801886x_si_003.cif
_cod_data_source_block cs1233
_cod_depositor_comments
;
The following automatic conversions were performed:
'_exptl_absorpt_correction_type' value 'Gaussian' changed to 'gaussian'
according to '/home/saulius/struct/CIF-dictionaries/cif_core.dic'
dictionary named 'cif_core.dic' version 2.4.1 from 2010-06-29.

Automatic conversion script
Id: cif_fix_enum 1527 2010-12-29 10:47:43Z saulius 
;
_cod_database_code 4023871

loop_
_symmetry_equiv_pos_as_xyz
'x, y, z'
'-x, -y, -z'

loop_
_atom_site_label
_atom_site_type_symbol
_atom_site_fract_x
_atom_site_fract_y
_atom_site_fract_z
_atom_site_U_iso_or_equiv
_atom_site_adp_type
_atom_site_occupancy
_atom_site_symmetry_multiplicity
_atom_site_calc_flag
_atom_site_refinement_flags
_atom_site_disorder_assembly
_atom_site_disorder_group
P1 P 0.45859(10) 0.06890(8) 0.19229(5) 0.0452(3) Uani 1 1 d . . .
F1 F 0.4220(3) 0.0170(2) 0.15468(16) 0.0743(10) Uani 1 1 d . . .
F2 F 0.4522(3) 0.14299(19) 0.15275(13) 0.0695(9) Uani 1 1 d . . .
F3 F 0.5703(2) 0.0492(2) 0.16259(12) 0.0637(8) Uani 1 1 d . . .
F4 F 0.4976(3) 0.1195(2) 0.22945(13) 0.0703(9) Uani 1 1 d . . .
F5 F 0.3466(3) 0.0892(3) 0.22054(15) 0.0908(13) Uani 1 1 d . . .
F6 F 0.4638(3) -0.0058(2) 0.23132(15) 0.0737(10) Uani 1 1 d . . .
P2 P 0.70456(9) 0.76430(7) 0.12084(5) 0.0416(3) Uani 1 1 d . . .
F7 F 0.7141(2) 0.81643(17) 0.06727(12) 0.0570(8) Uani 1 1 d . . .
F8 F 0.7374(3) 0.8332(2) 0.14697(15) 0.0740(10) Uani 1 1 d . . .
F9 F 0.5902(2) 0.79330(17) 0.13860(14) 0.0619(8) Uani 1 1 d . . .
F10 F 0.6964(2) 0.71010(18) 0.17388(10) 0.0538(7) Uani 1 1 d . . .
F11 F 0.6726(2) 0.69345(15) 0.09510(10) 0.0446(6) Uani 1 1 d . . .
F12 F 0.8186(2) 0.73355(17) 0.10260(10) 0.0477(7) Uani 1 1 d . . .
P3 P 0.6042(2) 0.06018(19) 0.52756(10) 0.0549(7) Uani 0.50 1 d P . .
F13 F 0.5260(5) 0.1234(5) 0.5114(3) 0.078(2) Uani 0.50 1 d P . .
F14 F 0.6419(6) 0.0371(4) 0.4705(3) 0.076(2) Uani 0.50 1 d P . .
F15 F 0.6852(5) 0.1213(4) 0.5139(3) 0.076(2) Uani 0.50 1 d P . .
F16 F 0.6789(6) -0.0025(5) 0.5450(3) 0.085(2) Uani 0.50 1 d P . .
F17 F 0.5660(6) 0.0889(6) 0.5848(3) 0.089(2) Uani 0.50 1 d P . .
F18 F 0.5203(6) -0.0011(5) 0.5407(3) 0.081(2) Uani 0.50 1 d P . .
P4A P 0.0374(9) 0.5136(8) 0.1366(3) 0.0452(18) Uani 0.572(10) 1 d P A 1
F19A F -0.0335(12) 0.4662(11) 0.1121(7) 0.072(7) Uani 0.572(10) 1 d P A 1
F20A F 0.0595(5) 0.4342(5) 0.1695(3) 0.069(2) Uani 0.572(10) 1 d P A 1
F21A F 0.1291(4) 0.4908(5) 0.0904(3) 0.072(2) Uani 0.572(10) 1 d P A 1
F22A F 0.1065(8) 0.5581(5) 0.1612(5) 0.081(3) Uani 0.572(10) 1 d P A 1
F23A F -0.0566(4) 0.5352(3) 0.1820(2) 0.0589(19) Uani 0.572(10) 1 d P A 1
F24A F 0.0134(8) 0.5918(6) 0.1042(4) 0.066(3) Uani 0.572(10) 1 d P A 1
P4B P 0.0506(12) 0.5116(10) 0.1204(5) 0.044(2) Uani 0.428(10) 1 d P A 2
F19B F -0.0369(15) 0.4651(9) 0.1116(6) 0.039(6) Uani 0.428(10) 1 d P A 2
F20B F 0.0783(7) 0.5365(5) 0.0590(3) 0.069(3) Uani 0.428(10) 1 d P A 2
F21B F 0.1258(6) 0.4383(6) 0.1085(4) 0.067(3) Uani 0.428(10) 1 d P A 2
F22B F 0.1382(8) 0.5601(6) 0.1281(6) 0.068(3) Uani 0.428(10) 1 d P A 2
F23B F 0.0251(9) 0.4850(9) 0.1797(4) 0.084(5) Uani 0.428(10) 1 d P A 2
F24B F -0.0237(9) 0.5868(7) 0.1276(6) 0.067(3) Uani 0.428(10) 1 d P A 2
P5 P 0.0000 0.5000 0.5000 0.1033(12) Uani 1 2 d S . .
F25 F 0.0114(5) 0.4986(5) 0.43993(19) 0.156(3) Uani 1 1 d . . .
F26 F -0.1088(6) 0.4798(8) 0.5113(3) 0.212(5) Uani 1 1 d . . .
F27 F -0.0322(13) 0.5873(7) 0.4983(3) 0.271(7) Uani 1 1 d . . .
O1 O 1.1281(4) 0.7143(2) 0.27830(19) 0.0780(15) Uani 1 1 d . . .
O2 O 0.9487(3) 0.6845(2) 0.35563(14) 0.0560(9) Uani 1 1 d . B .
O3 O 0.8249(3) 0.8187(2) 0.39114(14) 0.0612(10) Uani 1 1 d . . .
O4 O 0.6642(3) 0.8728(2) 0.34024(12) 0.0507(9) Uani 1 1 d . . .
O5 O 0.7518(2) 0.98980(17) 0.25820(11) 0.0392(7) Uani 1 1 d . . .
O6 O 1.2441(3) 0.8217(2) 0.28874(13) 0.0528(9) Uani 1 1 d . B .
O7 O 1.1711(3) 0.9085(2) 0.37306(13) 0.0631(10) Uani 1 1 d . . .
O8 O 1.0104(3) 1.0031(2) 0.42941(12) 0.0505(9) Uani 1 1 d . . .
O9 O 0.9324(3) 1.0990(2) 0.35792(13) 0.0543(9) Uani 1 1 d . . .
O10 O 0.8737(2) 1.08979(18) 0.26649(11) 0.0394(7) Uani 1 1 d . . .
O11 O 1.1898(2) 0.73150(17) 0.07400(11) 0.0377(7) Uani 1 1 d . B .
O12 O 1.2433(3) 0.6455(2) 0.01403(14) 0.0504(8) Uani 1 1 d . B .
O13 O 0.8632(2) 0.91987(17) -0.00902(11) 0.0380(7) Uani 1 1 d . B .
O14 O 0.9299(2) 0.91647(16) 0.05991(11) 0.0344(6) Uani 1 1 d . B .
N1 N 1.0417(3) 0.78611(19) 0.02851(12) 0.0321(8) Uani 1 1 d . . .
C1 C 1.1960(4) 0.7399(3) 0.23475(19) 0.0432(11) Uani 1 1 d . B .
C2 C 1.2554(4) 0.7997(3) 0.24004(17) 0.0396(10) Uani 1 1 d . . .
C3 C 1.3227(3) 0.8295(3) 0.19598(18) 0.0392(10) Uani 1 1 d . B .
H3 H 1.3638 0.8695 0.1987 0.047 Uiso 1 1 calc R . .
C4 C 1.3294(3) 0.8007(3) 0.14850(18) 0.0389(10) Uani 1 1 d . . .
H4 H 1.3754 0.8213 0.1189 0.047 Uiso 1 1 calc R B .
C5 C 1.2703(3) 0.7424(3) 0.14322(17) 0.0372(10) Uani 1 1 d . B .
C6 C 1.2037(3) 0.7121(3) 0.18777(18) 0.0387(10) Uani 1 1 d . . .
H6 H 1.1635 0.6716 0.1850 0.046 Uiso 1 1 calc R B .
C7 C 0.8165(3) 1.0132(2) 0.21277(16) 0.0334(9) Uani 1 1 d . . .
C8 C 0.8847(3) 1.0671(2) 0.21817(16) 0.0329(9) Uani 1 1 d . . .
C9 C 0.9541(3) 1.0925(3) 0.17425(18) 0.0375(10) Uani 1 1 d . . .
H9 H 1.0007 1.1281 0.1771 0.045 Uiso 1 1 calc R . .
C10 C 0.9565(3) 1.0669(2) 0.12646(16) 0.0352(9) Uani 1 1 d . . .
H10 H 1.0057 1.0841 0.0971 0.042 Uiso 1 1 calc R . .
C11 C 0.8883(3) 1.0165(2) 0.12076(16) 0.0347(9) Uani 1 1 d . B .
C12 C 0.8185(3) 0.9896(2) 0.16535(16) 0.0348(9) Uani 1 1 d . . .
H12 H 0.7718 0.9543 0.1622 0.042 Uiso 1 1 calc R . .
C13A C 1.0803(7) 0.6518(4) 0.2803(3) 0.052(3) Uani 0.627(15) 1 d P B 1
H13A H 1.1270 0.6086 0.2660 0.062 Uiso 0.627(15) 1 calc PR B 1
H13B H 1.0298 0.6615 0.2595 0.062 Uiso 0.627(15) 1 calc PR B 1
C13B C 1.1312(9) 0.6791(8) 0.3154(5) 0.041(4) Uani 0.373(15) 1 d P B 2
H13C H 1.1380 0.7142 0.3415 0.050 Uiso 0.373(15) 1 calc PR B 2
H13D H 1.1902 0.6421 0.3094 0.050 Uiso 0.373(15) 1 calc PR B 2
C14 C 1.0292(5) 0.6301(3) 0.3380(3) 0.080(2) Uani 1 1 d . . .
H14A H 1.0046 0.5773 0.3415 0.096 Uiso 1 1 calc R B 1
H14B H 1.0781 0.6299 0.3595 0.096 Uiso 1 1 calc R B 1
C15 C 0.9583(6) 0.7249(4) 0.3982(3) 0.0776(18) Uani 1 1 d . . .
H15A H 1.0040 0.7673 0.3860 0.093 Uiso 1 1 calc R B .
H15B H 0.9854 0.6888 0.4231 0.093 Uiso 1 1 calc R . .
C16 C 0.8556(5) 0.7579(4) 0.4238(2) 0.0668(16) Uani 1 1 d . B .
H16A H 0.8080 0.7164 0.4308 0.080 Uiso 1 1 calc R . .
H16B H 0.8569 0.7778 0.4572 0.080 Uiso 1 1 calc R . .
C17 C 0.7310(5) 0.8572(4) 0.41418(19) 0.0586(14) Uani 1 1 d . . .
H17A H 0.7374 0.8846 0.4441 0.070 Uiso 1 1 calc R . .
H17B H 0.6805 0.8183 0.4268 0.070 Uiso 1 1 calc R . .
C18 C 0.6985(5) 0.9143(3) 0.3750(2) 0.0578(14) Uani 1 1 d . . .
H18A H 0.6447 0.9506 0.3925 0.069 Uiso 1 1 calc R . .
H18B H 0.7549 0.9450 0.3560 0.069 Uiso 1 1 calc R . .
C19 C 0.6148(4) 0.9204(3) 0.30674(19) 0.0461(11) Uani 1 1 d . . .
H19A H 0.5910 0.9703 0.3223 0.055 Uiso 1 1 calc R . .
H19B H 0.5560 0.8943 0.3035 0.055 Uiso 1 1 calc R . .
C20 C 0.6805(4) 0.9367(3) 0.25374(17) 0.0394(10) Uani 1 1 d . . .
H20A H 0.7149 0.8878 0.2403 0.047 Uiso 1 1 calc R . .
H20B H 0.6403 0.9599 0.2296 0.047 Uiso 1 1 calc R . .
C21 C 1.2942(5) 0.8874(3) 0.29567(19) 0.0523(13) Uani 1 1 d . . .
H21A H 1.2687 0.9350 0.2784 0.063 Uiso 1 1 calc R B .
H21B H 1.3664 0.8796 0.2806 0.063 Uiso 1 1 calc R . .
C22 C 1.2749(5) 0.8947(4) 0.3524(2) 0.0624(15) Uani 1 1 d . B .
H22A H 1.2991 0.8463 0.3695 0.075 Uiso 1 1 calc R . .
H22B H 1.3110 0.9383 0.3591 0.075 Uiso 1 1 calc R . .
C23 C 1.1464(6) 0.9117(4) 0.4276(2) 0.0719(19) Uani 1 1 d . . .
H23A H 1.1796 0.9546 0.4373 0.086 Uiso 1 1 calc R . .
H23B H 1.1689 0.8623 0.4443 0.086 Uiso 1 1 calc R . .
C24 C 1.0370(6) 0.9246(4) 0.4450(2) 0.0680(18) Uani 1 1 d . . .
H24A H 1.0037 0.8882 0.4291 0.082 Uiso 1 1 calc R . .
H24B H 1.0159 0.9155 0.4831 0.082 Uiso 1 1 calc R . .
C25 C 0.9065(5) 1.0175(4) 0.4345(2) 0.0681(18) Uani 1 1 d . . .
H25A H 0.8713 1.0129 0.4715 0.082 Uiso 1 1 calc R . .
H25B H 0.8813 0.9789 0.4164 0.082 Uiso 1 1 calc R . .
C26 C 0.8883(4) 1.0971(4) 0.4115(2) 0.0615(15) Uani 1 1 d . . .
H26A H 0.8161 1.1104 0.4173 0.074 Uiso 1 1 calc R . .
H26B H 0.9178 1.1354 0.4279 0.074 Uiso 1 1 calc R . .
C27 C 0.9070(4) 1.1666(3) 0.3283(2) 0.0542(13) Uani 1 1 d . . .
H27A H 0.9430 1.2111 0.3337 0.065 Uiso 1 1 calc R . .
H27B H 0.8348 1.1802 0.3388 0.065 Uiso 1 1 calc R . .
C28 C 0.9360(4) 1.1487(3) 0.2727(2) 0.0439(11) Uani 1 1 d . . .
H28A H 0.9265 1.1960 0.2501 0.053 Uiso 1 1 calc R . .
H28B H 1.0067 1.1298 0.2632 0.053 Uiso 1 1 calc R . .
C29 C 1.2797(3) 0.7087(3) 0.09284(18) 0.0400(10) Uani 1 1 d . . .
H29A H 1.3387 0.7278 0.0674 0.048 Uiso 1 1 calc R B .
H29B H 1.2880 0.6513 0.0973 0.048 Uiso 1 1 calc R . .
C30 C 1.1822(3) 0.6946(3) 0.03383(17) 0.0378(10) Uani 1 1 d . . .
C31 C 1.0915(3) 0.7185(2) 0.01439(16) 0.0336(9) Uani 1 1 d . B .
C32 C 1.0651(3) 0.6723(2) -0.01970(16) 0.0369(10) Uani 1 1 d . . .
H32 H 1.1014 0.6246 -0.0284 0.044 Uiso 1 1 calc R B .
C33 C 0.9855(3) 0.6971(3) -0.04050(16) 0.0385(10) Uani 1 1 d . B .
H33 H 0.9655 0.6660 -0.0633 0.046 Uiso 1 1 calc R . .
C34 C 0.9349(3) 0.7670(2) -0.02811(15) 0.0354(9) Uani 1 1 d . . .
H34 H 0.8810 0.7860 -0.0428 0.042 Uiso 1 1 calc R B .
C35 C 0.9657(3) 0.8092(2) 0.00692(15) 0.0321(9) Uani 1 1 d . B .
C36 C 0.9134(3) 0.8871(2) 0.01846(15) 0.0319(9) Uani 1 1 d . . .
C37 C 0.8825(3) 0.9943(2) 0.06921(16) 0.0364(9) Uani 1 1 d . . .
H37A H 0.8121 0.9950 0.0675 0.044 Uiso 1 1 calc R B .
H37B H 0.9161 1.0325 0.0420 0.044 Uiso 1 1 calc R . .
O15 O 0.7914(3) 0.35528(19) 0.29984(13) 0.0472(8) Uani 1 1 d . . .
O16 O 0.7768(3) 0.4812(3) 0.36353(17) 0.0697(11) Uani 1 1 d . . .
O17 O 0.6471(4) 0.6103(3) 0.3999(2) 0.0877(15) Uani 1 1 d . . .
O18 O 0.5071(3) 0.6597(2) 0.33955(13) 0.0534(9) Uani 1 1 d . . .
O19 O 0.4151(2) 0.61798(18) 0.25826(11) 0.0401(7) Uani 1 1 d . . .
O20 O 0.6765(2) 0.23975(19) 0.31407(12) 0.0424(7) Uani 1 1 d . C .
O21 O 0.5057(3) 0.2231(2) 0.39588(13) 0.0535(9) Uani 1 1 d . . .
O23 O 0.2452(3) 0.4046(2) 0.35172(12) 0.0491(8) Uani 1 1 d . . .
O24 O 0.2878(2) 0.51311(18) 0.26254(11) 0.0402(7) Uani 1 1 d . . .
O25 O 0.6818(2) 0.22630(17) 0.10490(11) 0.0356(7) Uani 1 1 d . . .
O26 O 0.7379(2) 0.13615(19) 0.04771(13) 0.0457(8) Uani 1 1 d . . .
O27 O 0.3658(3) 0.40599(18) 0.00349(12) 0.0426(7) Uani 1 1 d . . .
O28 O 0.4398(2) 0.41837(16) 0.06790(11) 0.0341(6) Uani 1 1 d . . .
N2 N 0.5440(3) 0.2802(2) 0.05090(13) 0.0338(8) Uani 1 1 d . . .
C38 C 0.7834(3) 0.3235(3) 0.25647(18) 0.0404(10) Uani 1 1 d . . .
C39 C 0.7224(3) 0.2597(3) 0.26357(17) 0.0358(9) Uani 1 1 d . . .
C40 C 0.7154(3) 0.2218(3) 0.22191(17) 0.0353(9) Uani 1 1 d . . .
H40 H 0.6749 0.1788 0.2271 0.042 Uiso 1 1 calc R . .
C41 C 0.7678(3) 0.2457(2) 0.17130(17) 0.0354(9) Uani 1 1 d . . .
C42 C 0.8259(3) 0.3090(3) 0.16480(18) 0.0405(10) Uani 1 1 d . . .
H42 H 0.8608 0.3261 0.1310 0.049 Uiso 1 1 calc R . .
C43 C 0.8341(3) 0.3475(3) 0.20643(19) 0.0414(11) Uani 1 1 d . . .
H43 H 0.8745 0.3906 0.2010 0.050 Uiso 1 1 calc R . .
C44 C 0.4147(3) 0.5891(2) 0.21272(16) 0.0351(9) Uani 1 1 d . . .
C45 C 0.3457(3) 0.5329(2) 0.21422(17) 0.0356(9) Uani 1 1 d . . .
C46 C 0.3385(3) 0.5033(2) 0.16937(17) 0.0355(9) Uani 1 1 d . . .
H46 H 0.2905 0.4666 0.1707 0.043 Uiso 1 1 calc R . .
C47 C 0.4008(3) 0.5264(2) 0.12160(16) 0.0342(9) Uani 1 1 d . . .
C48 C 0.4694(3) 0.5808(2) 0.12012(17) 0.0373(10) Uani 1 1 d . . .
H48 H 0.5123 0.5969 0.0881 0.045 Uiso 1 1 calc R . .
C49 C 0.4760(3) 0.6122(2) 0.16534(17) 0.0357(9) Uani 1 1 d . . .
H49 H 0.5230 0.6498 0.1637 0.043 Uiso 1 1 calc R . .
C50 C 0.8644(4) 0.4115(3) 0.2931(3) 0.0595(14) Uani 1 1 d . . .
H50A H 0.8481 0.4567 0.2704 0.071 Uiso 1 1 calc R . .
H50B H 0.9305 0.3883 0.2764 0.071 Uiso 1 1 calc R . .
C51 C 0.8666(5) 0.4373(4) 0.3439(3) 0.0736(18) Uani 1 1 d . . .
H51A H 0.8740 0.3916 0.3681 0.088 Uiso 1 1 calc R . .
H51B H 0.9239 0.4696 0.3402 0.088 Uiso 1 1 calc R . .
C52 C 0.7824(6) 0.5193(5) 0.4079(3) 0.084(2) Uani 1 1 d . . .
H52A H 0.8264 0.5631 0.3976 0.101 Uiso 1 1 calc R . .
H52B H 0.8088 0.4824 0.4326 0.101 Uiso 1 1 calc R . .
C53 C 0.6775(8) 0.5487(6) 0.4321(3) 0.105(3) Uani 1 1 d . . .
H53A H 0.6321 0.5059 0.4369 0.126 Uiso 1 1 calc R . .
H53B H 0.6747 0.5670 0.4665 0.126 Uiso 1 1 calc R . .
C54 C 0.5477(6) 0.6376(6) 0.4209(3) 0.099(3) Uani 1 1 d . . .
H54A H 0.5434 0.6607 0.4541 0.119 Uiso 1 1 calc R . .
H54B H 0.5036 0.5938 0.4278 0.119 Uiso 1 1 calc R . .
C55 C 0.5159(5) 0.6973(5) 0.3833(2) 0.0750(19) Uani 1 1 d . . .
H55A H 0.4513 0.7233 0.3996 0.090 Uiso 1 1 calc R . .
H55B H 0.5655 0.7372 0.3725 0.090 Uiso 1 1 calc R . .
C56 C 0.4650(4) 0.7124(3) 0.3055(2) 0.0484(12) Uani 1 1 d . . .
H56A H 0.4964 0.7627 0.3012 0.058 Uiso 1 1 calc R . .
H56B H 0.3930 0.7218 0.3205 0.058 Uiso 1 1 calc R . .
C57 C 0.4803(4) 0.6799(3) 0.25416(19) 0.0420(11) Uani 1 1 d . . .
H57A H 0.4664 0.7213 0.2283 0.050 Uiso 1 1 calc R . .
H57B H 0.5502 0.6599 0.2425 0.050 Uiso 1 1 calc R . .
C58 C 0.6246(4) 0.1695(3) 0.32387(18) 0.0457(11) Uani 1 1 d . . .
H58A H 0.6713 0.1243 0.3135 0.055 Uiso 1 1 calc R C .
H58B H 0.5726 0.1725 0.3040 0.055 Uiso 1 1 calc R . .
C59 C 0.5787(4) 0.1611(3) 0.3807(2) 0.0552(13) Uani 1 1 d . C .
H59A H 0.5473 0.1108 0.3896 0.066 Uiso 1 1 calc R . .
H59B H 0.6311 0.1612 0.4001 0.066 Uiso 1 1 calc R . .
C60A C 0.5429(7) 0.2871(6) 0.4162(4) 0.042(2) Uani 0.50 1 d P C 1
H60A H 0.5899 0.3155 0.3881 0.050 Uiso 0.50 1 calc PR C 1
H60B H 0.5785 0.2667 0.4431 0.050 Uiso 0.50 1 calc PR C 1
C61A C 0.4569(8) 0.3406(6) 0.4389(3) 0.044(2) Uani 0.50 1 d P C 1
H61A H 0.4068 0.3108 0.4644 0.053 Uiso 0.50 1 calc PR C 1
H61B H 0.4796 0.3804 0.4571 0.053 Uiso 0.50 1 calc PR C 1
O22A O 0.4130(5) 0.3779(4) 0.3986(2) 0.0409(14) Uani 0.50 1 d P C 1
C62A C 0.3276(8) 0.4257(6) 0.4179(3) 0.044(2) Uani 0.50 1 d P C 1
H62A H 0.3451 0.4667 0.4372 0.053 Uiso 0.50 1 calc PR C 1
H62B H 0.2775 0.3943 0.4422 0.053 Uiso 0.50 1 calc PR C 1
C63A C 0.2852(8) 0.4623(6) 0.3749(4) 0.045(2) Uani 0.50 1 d P C 1
H63A H 0.2321 0.5020 0.3883 0.053 Uiso 0.50 1 calc PR C 1
H63B H 0.3376 0.4885 0.3485 0.053 Uiso 0.50 1 calc PR C 1
C60B C 0.4459(11) 0.2140(9) 0.4453(5) 0.075(4) Uani 0.50 1 d P C 2
H60C H 0.4869 0.1987 0.4706 0.090 Uiso 0.50 1 calc PR C 2
H60D H 0.3989 0.1731 0.4473 0.090 Uiso 0.50 1 calc PR C 2
C61B C 0.3904(14) 0.2904(11) 0.4568(5) 0.092(5) Uani 0.50 1 d P C 2
H61C H 0.3591 0.2905 0.4943 0.111 Uiso 0.50 1 calc PR C 2
H61D H 0.4368 0.3328 0.4475 0.111 Uiso 0.50 1 calc PR C 2
O22B O 0.3182(7) 0.3026(6) 0.4287(3) 0.078(3) Uani 0.50 1 d P C 2
C62B C 0.2632(13) 0.3759(10) 0.4386(5) 0.089(5) Uani 0.50 1 d P C 2
H62C H 0.3093 0.4186 0.4308 0.106 Uiso 0.50 1 calc PR C 2
H62D H 0.2280 0.3758 0.4756 0.106 Uiso 0.50 1 calc PR C 2
C63B C 0.1886(12) 0.3888(9) 0.4048(5) 0.083(4) Uani 0.50 1 d P C 2
H63C H 0.1507 0.3419 0.4075 0.100 Uiso 0.50 1 calc PR C 2
H63D H 0.1412 0.4333 0.4158 0.100 Uiso 0.50 1 calc PR C 2
C64 C 0.1762(4) 0.4318(3) 0.32229(18) 0.0446(11) Uani 1 1 d . C .
H64A H 0.1394 0.4793 0.3367 0.053 Uiso 1 1 calc R . .
H64B H 0.1276 0.3919 0.3249 0.053 Uiso 1 1 calc R . .
C65 C 0.2254(4) 0.4500(3) 0.26632(18) 0.0411(10) Uani 1 1 d . . .
H65A H 0.2656 0.4037 0.2520 0.049 Uiso 1 1 calc R C .
H65B H 0.1745 0.4644 0.2463 0.049 Uiso 1 1 calc R . .
C66 C 0.7669(3) 0.2002(3) 0.12768(17) 0.0382(10) Uani 1 1 d . . .
H66A H 0.7626 0.1444 0.1398 0.046 Uiso 1 1 calc R . .
H66B H 0.8296 0.2060 0.1009 0.046 Uiso 1 1 calc R . .
C67 C 0.6765(3) 0.1869(2) 0.06555(16) 0.0372(10) Uani 1 1 d . . .
C68 C 0.5885(3) 0.2087(2) 0.04376(15) 0.0334(9) Uani 1 1 d . . .
C69 C 0.5602(3) 0.1557(3) 0.01510(17) 0.0397(10) Uani 1 1 d . . .
H69 H 0.5930 0.1054 0.0121 0.048 Uiso 1 1 calc R . .
C70 C 0.4833(4) 0.1770(3) -0.00932(17) 0.0402(10) Uani 1 1 d . . .
H70 H 0.4617 0.1415 -0.0288 0.048 Uiso 1 1 calc R . .
C71 C 0.4392(3) 0.2512(3) -0.00439(16) 0.0376(10) Uani 1 1 d . . .
H71 H 0.3880 0.2686 -0.0215 0.045 Uiso 1 1 calc R . .
C72 C 0.4712(3) 0.3000(3) 0.02626(15) 0.0343(9) Uani 1 1 d . . .
C73 C 0.4204(3) 0.3798(3) 0.03103(16) 0.0340(9) Uani 1 1 d . . .
C74 C 0.3875(3) 0.4959(2) 0.07351(17) 0.0364(9) Uani 1 1 d . . .
H74A H 0.3160 0.4921 0.0755 0.044 Uiso 1 1 calc R . .
H74B H 0.4150 0.5316 0.0432 0.044 Uiso 1 1 calc R . .
N3 N -0.1321(3) 0.7540(2) 0.24758(14) 0.0424(9) Uani 1 1 d . . .
N4 N 0.2300(3) 0.9966(2) 0.09977(13) 0.0372(8) Uani 1 1 d . . .
C75 C -0.1030(4) 0.8127(3) 0.26947(17) 0.0406(10) Uani 1 1 d . . .
H75 H -0.1324 0.8213 0.3047 0.049 Uiso 1 1 calc R . .
C76 C -0.0320(3) 0.8598(3) 0.24167(16) 0.0370(10) Uani 1 1 d . . .
H76 H -0.0107 0.8997 0.2580 0.044 Uiso 1 1 calc R . .
C77 C 0.0100(3) 0.8499(2) 0.18937(16) 0.0332(9) Uani 1 1 d . . .
C78 C -0.0226(3) 0.7896(3) 0.16757(17) 0.0382(10) Uani 1 1 d . . .
H78 H 0.0036 0.7816 0.1320 0.046 Uiso 1 1 calc R . .
C79 C -0.0919(4) 0.7421(3) 0.19692(18) 0.0424(11) Uani 1 1 d . . .
H79 H -0.1122 0.7004 0.1819 0.051 Uiso 1 1 calc R . .
C80 C -0.2082(4) 0.7025(3) 0.2786(2) 0.0568(14) Uani 1 1 d . . .
H80A H -0.2169 0.6610 0.2577 0.085 Uiso 1 1 calc R . .
H80B H -0.2713 0.7329 0.2894 0.085 Uiso 1 1 calc R . .
H80C H -0.1866 0.6795 0.3094 0.085 Uiso 1 1 calc R . .
C81 C 0.2005(3) 1.0014(3) 0.15140(17) 0.0377(10) Uani 1 1 d . . .
H81 H 0.2287 1.0379 0.1673 0.045 Uiso 1 1 calc R . .
C82 C 0.1306(3) 0.9546(2) 0.18114(17) 0.0347(9) Uani 1 1 d . . .
H82 H 0.1112 0.9582 0.2175 0.042 Uiso 1 1 calc R . .
C83 C 0.0876(3) 0.9014(2) 0.15807(16) 0.0330(9) Uani 1 1 d . . .
C84 C 0.1196(3) 0.8976(2) 0.10466(16) 0.0322(9) Uani 1 1 d . . .
H84 H 0.0919 0.8622 0.0877 0.039 Uiso 1 1 calc R . .
C85 C 0.1912(3) 0.9452(3) 0.07652(16) 0.0372(10) Uani 1 1 d . . .
H85 H 0.2136 0.9416 0.0402 0.045 Uiso 1 1 calc R . .
C86 C 0.3063(4) 1.0477(3) 0.06853(19) 0.0466(11) Uani 1 1 d . . .
H86A H 0.3724 1.0249 0.0702 0.070 Uiso 1 1 calc R . .
H86B H 0.2964 1.0991 0.0823 0.070 Uiso 1 1 calc R . .
H86C H 0.3005 1.0528 0.0325 0.070 Uiso 1 1 calc R . .
N5 N 0.4413(3) 0.3038(2) 0.26646(15) 0.0407(9) Uani 1 1 d . . .
N6 N 0.7684(3) 0.5284(2) 0.07929(14) 0.0353(8) Uani 1 1 d . . .
C87 C 0.4555(4) 0.2924(3) 0.21612(18) 0.0426(11) Uani 1 1 d . . .
H87 H 0.4217 0.2529 0.2061 0.051 Uiso 1 1 calc R . .
C88 C 0.5181(3) 0.3368(3) 0.17866(18) 0.0375(10) Uani 1 1 d . . .
H88 H 0.5275 0.3281 0.1431 0.045 Uiso 1 1 calc R . .
C89 C 0.5676(3) 0.3949(2) 0.19355(17) 0.0357(9) Uani 1 1 d . . .
C90 C 0.5507(3) 0.4063(3) 0.24546(17) 0.0393(10) Uani 1 1 d . . .
H90 H 0.5831 0.4458 0.2564 0.047 Uiso 1 1 calc R . .
C91 C 0.4872(4) 0.3608(3) 0.28147(19) 0.0451(11) Uani 1 1 d . . .
H91 H 0.4754 0.3694 0.3171 0.054 Uiso 1 1 calc R . .
C92 C 0.3731(4) 0.2546(3) 0.30571(19) 0.0489(12) Uani 1 1 d . . .
H92A H 0.3049 0.2772 0.3100 0.073 Uiso 1 1 calc R . .
H92B H 0.3923 0.2523 0.3388 0.073 Uiso 1 1 calc R . .
H92C H 0.3772 0.2020 0.2942 0.073 Uiso 1 1 calc R . .
C93 C 0.7547(3) 0.5417(2) 0.12943(18) 0.0382(10) Uani 1 1 d . . .
H93 H 0.7903 0.5803 0.1389 0.046 Uiso 1 1 calc R . .
C94 C 0.6891(3) 0.4995(2) 0.16739(17) 0.0363(9) Uani 1 1 d . . .
H94 H 0.6788 0.5096 0.2027 0.044 Uiso 1 1 calc R . .
C95 C 0.6384(3) 0.4422(2) 0.15330(17) 0.0335(9) Uani 1 1 d . . .
C96 C 0.6548(3) 0.4297(2) 0.10131(17) 0.0347(9) Uani 1 1 d . . .
H96 H 0.6212 0.3906 0.0909 0.042 Uiso 1 1 calc R . .
C97 C 0.7191(3) 0.4734(2) 0.06492(17) 0.0357(9) Uani 1 1 d . . .
H97 H 0.7290 0.4650 0.0293 0.043 Uiso 1 1 calc R . .
C98 C 0.8376(3) 0.5751(3) 0.03898(19) 0.0426(11) Uani 1 1 d . . .
H98A H 0.8011 0.6210 0.0268 0.064 Uiso 1 1 calc R . .
H98B H 0.8673 0.5435 0.0099 0.064 Uiso 1 1 calc R . .
H98C H 0.8902 0.5917 0.0536 0.064 Uiso 1 1 calc R . .
O29 O 0.6532(3) 0.5392(2) 0.29374(14) 0.0538(9) Uani 1 1 d . . .
O30 O 0.0513(3) 0.9744(2) 0.30584(13) 0.0553(9) Uani 1 1 d . . .
O31 O 0.6040(4) 0.9680(3) 0.06253(19) 0.0816(13) Uani 1 1 d . . .
O32 O 0.1609(3) 0.1868(3) 0.14048(19) 0.0736(12) Uani 1 1 d . . .
C99 C 0.2541(7) 0.2951(5) 0.1218(4) 0.113(4) Uani 1 1 d . . .
H99A H 0.2660 0.2794 0.0864 0.169 Uiso 1 1 calc R . .
H99B H 0.3172 0.2920 0.1324 0.169 Uiso 1 1 calc R . .
H99C H 0.2252 0.3487 0.1232 0.169 Uiso 1 1 calc R . .
C100 C 0.1859(4) 0.2436(3) 0.1565(2) 0.0480(12) Uani 1 1 d . . .
C101 C 0.1538(9) 0.2657(7) 0.2095(3) 0.136(5) Uani 1 1 d . . .
H10A H 0.0911 0.2976 0.2136 0.204 Uiso 1 1 calc R . .
H10B H 0.2045 0.2957 0.2173 0.204 Uiso 1 1 calc R . .
H10C H 0.1440 0.2189 0.2332 0.204 Uiso 1 1 calc R . .
O33 O 0.8856(4) 0.7631(4) 0.6609(3) 0.108(2) Uani 1 1 d . . .
C102 C 0.8028(6) 0.8864(5) 0.6499(3) 0.093(3) Uani 1 1 d . . .
H10D H 0.7932 0.8864 0.6875 0.140 Uiso 1 1 calc R . .
H10E H 0.7380 0.8922 0.6411 0.140 Uiso 1 1 calc R . .
H10F H 0.8427 0.9297 0.6329 0.140 Uiso 1 1 calc R . .
C103 C 0.8549(6) 0.8119(8) 0.6322(4) 0.102(3) Uani 1 1 d . . .
C104 C 0.8687(11) 0.7963(18) 0.5756(5) 0.276(16) Uani 1 1 d . . .
H10G H 0.9176 0.8306 0.5539 0.414 Uiso 1 1 calc R . .
H10H H 0.8052 0.8064 0.5656 0.414 Uiso 1 1 calc R . .
H10I H 0.8923 0.7419 0.5707 0.414 Uiso 1 1 calc R . .
O34 O 0.3361(9) 0.6134(10) 0.4939(5) 0.154(5) Uani 0.695(12) 1 d P . .
C105 C 0.2446(13) 0.6663(9) 0.4310(6) 0.130(6) Uani 0.695(12) 1 d P . .
H10J H 0.2771 0.7111 0.4108 0.195 Uiso 0.695(12) 1 calc PR . .
H10K H 0.1728 0.6731 0.4339 0.195 Uiso 0.695(12) 1 calc PR . .
H10L H 0.2709 0.6188 0.4138 0.195 Uiso 0.695(12) 1 calc PR . .
C106 C 0.2637(12) 0.6600(10) 0.4826(8) 0.123(6) Uani 0.695(12) 1 d P . .
C107 C 0.8033(18) 0.2985(9) 0.4762(6) 0.169(10) Uani 0.695(12) 1 d P . .
H10M H 0.8203 0.3337 0.4450 0.253 Uiso 0.695(12) 1 calc PR . .
H10N H 0.7705 0.2542 0.4689 0.253 Uiso 0.695(12) 1 calc PR . .
H10O H 0.8639 0.2797 0.4873 0.253 Uiso 0.695(12) 1 calc PR . .

loop_
_atom_site_aniso_label
_atom_site_aniso_U_11
_atom_site_aniso_U_22
_atom_site_aniso_U_33
_atom_site_aniso_U_23
_atom_site_aniso_U_13
_atom_site_aniso_U_12
P1 0.0395(7) 0.0511(7) 0.0450(6) 0.0008(5) -0.0114(5) -0.0026(5)
F1 0.073(2) 0.069(2) 0.094(2) -0.0129(18) -0.043(2) -0.0076(18)
F2 0.095(3) 0.0584(19) 0.0614(18) 0.0083(15) -0.0355(18) -0.0043(18)
F3 0.0448(17) 0.086(2) 0.0561(17) -0.0014(15) -0.0061(14) -0.0026(16)
F4 0.092(3) 0.066(2) 0.0630(19) -0.0122(15) -0.0394(18) 0.0047(18)
F5 0.047(2) 0.147(4) 0.067(2) -0.002(2) -0.0059(17) 0.029(2)
F6 0.055(2) 0.076(2) 0.086(2) 0.0301(18) -0.0189(17) -0.0136(17)
P2 0.0382(7) 0.0396(6) 0.0445(6) -0.0054(5) -0.0028(5) -0.0069(5)
F7 0.0500(17) 0.0490(16) 0.0680(18) 0.0138(13) -0.0108(14) -0.0087(13)
F8 0.071(2) 0.0603(19) 0.089(2) -0.0311(17) 0.0003(18) -0.0226(17)
F9 0.0410(17) 0.0482(16) 0.087(2) -0.0056(15) 0.0028(15) 0.0026(13)
F10 0.0480(17) 0.0715(19) 0.0408(14) -0.0028(13) -0.0053(12) -0.0151(14)
F11 0.0469(16) 0.0411(13) 0.0482(14) -0.0032(11) -0.0148(12) -0.0057(12)
F12 0.0379(15) 0.0614(17) 0.0423(14) -0.0050(12) -0.0053(11) -0.0069(12)
P3 0.0436(15) 0.0833(19) 0.0365(12) 0.0149(12) -0.0117(11) -0.0116(14)
F13 0.054(4) 0.096(5) 0.078(4) 0.001(4) -0.012(3) 0.008(4)
F14 0.082(5) 0.078(4) 0.052(3) 0.003(3) 0.006(3) 0.012(4)
F15 0.049(4) 0.080(5) 0.095(5) 0.022(4) -0.017(4) -0.010(3)
F16 0.082(5) 0.088(5) 0.077(5) 0.028(4) -0.020(4) 0.005(4)
F17 0.064(5) 0.129(7) 0.065(4) -0.001(4) -0.001(4) 0.000(5)
F18 0.065(4) 0.101(5) 0.078(5) 0.026(4) -0.024(4) -0.031(4)
P4A 0.035(3) 0.044(2) 0.058(5) 0.003(4) -0.016(3) -0.0055(19)
F19A 0.031(8) 0.077(11) 0.102(12) -0.009(9) -0.002(7) -0.011(7)
F20A 0.062(4) 0.043(4) 0.103(5) 0.019(4) -0.032(4) -0.003(3)
F21A 0.033(3) 0.074(5) 0.096(5) 0.002(4) 0.008(3) -0.001(3)
F22A 0.069(6) 0.067(4) 0.126(8) 0.004(5) -0.055(6) -0.026(4)
F23A 0.047(4) 0.067(4) 0.061(3) -0.009(3) -0.010(3) 0.005(3)
F24A 0.058(6) 0.053(4) 0.089(6) 0.024(4) -0.024(4) -0.014(4)
P4B 0.040(5) 0.036(2) 0.058(6) -0.001(4) -0.015(5) -0.004(2)
F19B 0.056(13) 0.027(8) 0.043(8) -0.006(6) -0.028(8) -0.002(7)
F20B 0.077(6) 0.068(5) 0.064(5) 0.002(4) -0.017(4) -0.017(4)
F21B 0.053(5) 0.049(5) 0.099(6) -0.011(5) -0.019(4) 0.008(4)
F22B 0.043(5) 0.057(5) 0.108(8) -0.008(6) -0.022(5) -0.007(4)
F23B 0.101(10) 0.103(10) 0.055(6) 0.010(6) -0.023(5) -0.056(9)
F24B 0.053(7) 0.044(5) 0.115(11) -0.023(7) -0.038(6) 0.006(5)
P5 0.120(2) 0.141(3) 0.0661(15) 0.0489(17) -0.0526(16) -0.079(2)
F25 0.157(5) 0.260(8) 0.066(3) 0.033(4) -0.051(3) -0.086(6)
F26 0.149(6) 0.391(15) 0.117(5) -0.019(7) -0.031(4) -0.149(9)
F27 0.45(2) 0.209(10) 0.095(5) 0.064(6) -0.002(8) 0.019(11)
O1 0.080(3) 0.049(2) 0.076(3) 0.002(2) 0.037(2) -0.008(2)
O2 0.047(2) 0.0499(19) 0.061(2) -0.0032(16) 0.0077(17) -0.0035(16)
O3 0.060(2) 0.071(2) 0.0457(19) 0.0001(17) -0.0056(17) 0.0102(19)
O4 0.060(2) 0.0480(19) 0.0403(17) 0.0023(14) -0.0064(16) -0.0065(16)
O5 0.0380(17) 0.0415(16) 0.0355(15) -0.0018(12) -0.0032(13) -0.0055(13)
O6 0.058(2) 0.0518(19) 0.0451(18) -0.0057(15) -0.0045(16) -0.0029(17)
O7 0.084(3) 0.067(2) 0.0353(17) -0.0092(16) -0.0137(18) 0.017(2)
O8 0.053(2) 0.059(2) 0.0379(16) -0.0041(15) -0.0045(15) -0.0107(17)
O9 0.050(2) 0.073(2) 0.0402(17) -0.0145(16) -0.0100(15) 0.0072(18)
O10 0.0346(17) 0.0457(17) 0.0393(16) -0.0084(13) -0.0097(13) -0.0022(13)
O11 0.0346(16) 0.0380(15) 0.0402(15) -0.0083(13) -0.0104(13) 0.0101(13)
O12 0.0387(19) 0.0474(18) 0.067(2) -0.0236(16) -0.0130(16) 0.0113(15)
O13 0.0391(17) 0.0376(15) 0.0367(15) -0.0001(12) -0.0113(14) 0.0049(13)
O14 0.0354(16) 0.0317(14) 0.0343(14) -0.0023(11) -0.0084(12) 0.0079(12)
N1 0.0328(19) 0.0324(18) 0.0270(16) -0.0017(13) -0.0003(14) 0.0002(15)
C1 0.036(3) 0.039(2) 0.048(3) 0.005(2) -0.001(2) 0.0032(19)
C2 0.040(3) 0.041(2) 0.035(2) -0.0005(18) -0.0078(19) 0.005(2)
C3 0.031(2) 0.040(2) 0.045(2) 0.0007(19) -0.0082(19) 0.0029(18)
C4 0.029(2) 0.042(2) 0.043(2) 0.0049(19) -0.0075(19) 0.0028(18)
C5 0.028(2) 0.037(2) 0.044(2) -0.0002(18) -0.0098(19) 0.0110(18)
C6 0.031(2) 0.035(2) 0.048(3) -0.0011(19) -0.0090(19) 0.0032(18)
C7 0.030(2) 0.031(2) 0.035(2) 0.0029(16) -0.0027(17) 0.0026(17)
C8 0.026(2) 0.041(2) 0.031(2) -0.0020(17) -0.0076(16) 0.0043(17)
C9 0.027(2) 0.036(2) 0.048(2) -0.0013(19) -0.0091(19) 0.0041(18)
C10 0.028(2) 0.037(2) 0.037(2) 0.0014(17) -0.0044(17) 0.0089(18)
C11 0.033(2) 0.034(2) 0.036(2) -0.0001(17) -0.0107(18) 0.0101(18)
C12 0.034(2) 0.030(2) 0.040(2) -0.0022(17) -0.0120(18) 0.0046(17)
C13A 0.050(5) 0.035(4) 0.061(5) 0.001(3) 0.001(4) 0.005(3)
C13B 0.032(7) 0.043(7) 0.048(8) -0.003(6) -0.008(5) -0.004(5)
C14 0.073(4) 0.049(3) 0.087(4) 0.022(3) 0.028(4) 0.004(3)
C15 0.075(5) 0.074(4) 0.089(5) -0.014(4) -0.030(4) 0.010(3)
C16 0.083(4) 0.069(4) 0.041(3) 0.000(3) -0.011(3) 0.018(3)
C17 0.062(4) 0.070(3) 0.036(2) -0.007(2) -0.003(2) 0.016(3)
C18 0.055(3) 0.059(3) 0.057(3) -0.010(3) -0.010(3) 0.006(3)
C19 0.040(3) 0.045(3) 0.050(3) 0.002(2) -0.005(2) -0.005(2)
C20 0.040(3) 0.038(2) 0.041(2) 0.0007(18) -0.0107(19) -0.0077(19)
C21 0.064(3) 0.046(3) 0.044(3) -0.007(2) -0.009(2) 0.000(2)
C22 0.082(4) 0.057(3) 0.052(3) -0.009(2) -0.024(3) 0.005(3)
C23 0.115(6) 0.064(4) 0.032(2) 0.000(2) -0.018(3) 0.020(4)
C24 0.105(5) 0.059(3) 0.034(2) 0.004(2) -0.006(3) -0.011(3)
C25 0.060(4) 0.101(5) 0.037(3) -0.013(3) 0.009(2) -0.023(3)
C26 0.046(3) 0.095(5) 0.043(3) -0.020(3) -0.006(2) 0.003(3)
C27 0.043(3) 0.062(3) 0.064(3) -0.021(3) -0.023(2) 0.008(2)
C28 0.036(3) 0.044(2) 0.056(3) -0.007(2) -0.018(2) -0.002(2)
C29 0.031(2) 0.040(2) 0.050(3) -0.0026(19) -0.014(2) 0.0073(19)
C30 0.034(2) 0.037(2) 0.042(2) -0.0057(19) -0.0067(19) 0.0008(19)
C31 0.029(2) 0.033(2) 0.034(2) -0.0026(17) 0.0018(17) -0.0009(17)
C32 0.039(3) 0.031(2) 0.036(2) -0.0070(17) 0.0003(19) -0.0004(18)
C33 0.040(3) 0.042(2) 0.033(2) -0.0056(18) -0.0053(19) -0.007(2)
C34 0.033(2) 0.040(2) 0.031(2) -0.0030(17) -0.0036(17) -0.0032(18)
C35 0.030(2) 0.038(2) 0.0260(18) 0.0013(16) -0.0029(16) -0.0001(17)
C36 0.027(2) 0.037(2) 0.029(2) 0.0020(17) -0.0025(17) -0.0021(17)
C37 0.037(2) 0.035(2) 0.036(2) -0.0018(17) -0.0094(18) 0.0078(18)
O15 0.0425(19) 0.0505(19) 0.0508(18) -0.0103(15) -0.0134(15) -0.0017(15)
O16 0.061(3) 0.083(3) 0.075(3) -0.038(2) -0.033(2) 0.019(2)
O17 0.075(3) 0.119(4) 0.083(3) -0.052(3) -0.043(3) 0.039(3)
O18 0.056(2) 0.061(2) 0.0465(18) -0.0181(16) -0.0174(16) 0.0070(17)
O19 0.0362(17) 0.0431(16) 0.0400(16) -0.0039(13) -0.0069(13) -0.0018(13)
O20 0.0418(18) 0.0468(17) 0.0371(16) -0.0033(13) -0.0064(13) -0.0026(14)
O21 0.047(2) 0.064(2) 0.0407(17) 0.0017(16) 0.0010(15) 0.0054(17)
O23 0.054(2) 0.0489(18) 0.0427(17) -0.0010(14) -0.0101(16) 0.0031(16)
O24 0.0390(17) 0.0416(16) 0.0382(15) -0.0048(13) -0.0029(13) -0.0089(14)
O25 0.0322(16) 0.0382(15) 0.0357(15) -0.0047(12) -0.0087(12) 0.0064(12)
O26 0.0409(19) 0.0469(18) 0.0482(18) -0.0117(15) -0.0107(15) 0.0148(15)
O27 0.0461(19) 0.0449(17) 0.0374(16) -0.0032(13) -0.0144(15) 0.0068(15)
O28 0.0323(16) 0.0320(14) 0.0375(15) -0.0017(12) -0.0097(12) 0.0053(12)
N2 0.0317(19) 0.0346(18) 0.0321(17) 0.0001(14) -0.0029(15) -0.0003(15)
C38 0.035(2) 0.039(2) 0.048(2) -0.008(2) -0.011(2) 0.0010(19)
C39 0.028(2) 0.039(2) 0.038(2) -0.0003(18) -0.0074(18) 0.0042(18)
C40 0.027(2) 0.036(2) 0.041(2) 0.0026(18) -0.0093(18) 0.0016(17)
C41 0.028(2) 0.035(2) 0.041(2) 0.0019(18) -0.0074(18) 0.0056(17)
C42 0.034(2) 0.036(2) 0.048(2) 0.0044(19) -0.006(2) 0.0043(19)
C43 0.030(2) 0.037(2) 0.053(3) 0.000(2) -0.006(2) -0.0009(18)
C44 0.033(2) 0.035(2) 0.038(2) -0.0044(17) -0.0108(18) 0.0066(18)
C45 0.034(2) 0.031(2) 0.039(2) -0.0013(17) -0.0061(18) 0.0035(18)
C46 0.034(2) 0.030(2) 0.040(2) 0.0018(17) -0.0072(18) 0.0020(17)
C47 0.030(2) 0.034(2) 0.037(2) -0.0001(17) -0.0075(18) 0.0062(17)
C48 0.034(2) 0.037(2) 0.037(2) 0.0019(18) -0.0032(18) 0.0034(18)
C49 0.031(2) 0.032(2) 0.042(2) 0.0007(17) -0.0060(18) 0.0014(17)
C50 0.038(3) 0.059(3) 0.086(4) -0.027(3) -0.016(3) 0.001(2)
C51 0.049(3) 0.089(4) 0.094(5) -0.044(4) -0.029(3) 0.010(3)
C52 0.081(5) 0.102(5) 0.084(5) -0.041(4) -0.045(4) 0.027(4)
C53 0.124(7) 0.138(7) 0.064(4) -0.048(5) -0.048(5) 0.052(6)
C54 0.084(5) 0.168(8) 0.049(3) -0.037(4) -0.030(3) 0.049(5)
C55 0.061(4) 0.109(5) 0.060(3) -0.039(4) -0.020(3) 0.019(4)
C56 0.049(3) 0.041(2) 0.057(3) -0.007(2) -0.015(2) -0.001(2)
C57 0.040(3) 0.037(2) 0.050(3) -0.0036(19) -0.012(2) -0.005(2)
C58 0.041(3) 0.048(3) 0.043(2) 0.004(2) -0.002(2) -0.004(2)
C59 0.052(3) 0.064(3) 0.044(3) 0.007(2) -0.006(2) 0.003(3)
C60A 0.039(5) 0.049(5) 0.038(4) -0.004(4) -0.011(4) 0.003(4)
C61A 0.045(6) 0.068(6) 0.018(4) 0.000(4) -0.007(4) 0.004(5)
O22A 0.042(4) 0.056(4) 0.021(3) -0.007(2) -0.004(2) 0.017(3)
C62A 0.049(6) 0.055(6) 0.024(4) -0.003(4) -0.002(4) 0.006(5)
C63A 0.055(6) 0.043(5) 0.038(5) -0.010(4) -0.010(4) -0.003(4)
C60B 0.079(9) 0.088(9) 0.048(6) 0.009(6) -0.005(6) 0.013(7)
C61B 0.112(13) 0.125(13) 0.037(6) -0.011(7) -0.022(7) 0.034(11)
O22B 0.076(6) 0.079(6) 0.067(5) 0.009(4) -0.007(5) 0.012(5)
C62B 0.102(12) 0.102(11) 0.051(7) -0.017(7) -0.010(7) 0.052(10)
C63B 0.085(10) 0.081(9) 0.066(8) 0.023(7) -0.003(7) 0.021(8)
C64 0.044(3) 0.040(2) 0.046(2) 0.003(2) -0.004(2) -0.006(2)
C65 0.036(2) 0.038(2) 0.048(2) -0.0044(19) -0.007(2) -0.0043(19)
C66 0.033(2) 0.040(2) 0.038(2) -0.0010(18) -0.0063(18) 0.0090(18)
C67 0.038(3) 0.033(2) 0.036(2) 0.0028(18) -0.0042(19) -0.0007(19)
C68 0.034(2) 0.033(2) 0.0311(19) 0.0001(16) -0.0040(17) 0.0019(17)
C69 0.038(3) 0.034(2) 0.042(2) -0.0040(18) -0.002(2) 0.0009(19)
C70 0.040(3) 0.040(2) 0.040(2) -0.0089(18) -0.008(2) -0.003(2)
C71 0.038(2) 0.042(2) 0.033(2) -0.0025(18) -0.0077(18) -0.0018(19)
C72 0.032(2) 0.040(2) 0.0284(19) 0.0003(17) -0.0037(17) -0.0017(18)
C73 0.030(2) 0.040(2) 0.030(2) -0.0012(17) -0.0037(18) 0.0003(18)
C74 0.035(2) 0.033(2) 0.040(2) -0.0023(17) -0.0089(18) 0.0072(18)
N3 0.040(2) 0.050(2) 0.0355(19) -0.0018(16) -0.0053(16) -0.0059(18)
N4 0.034(2) 0.042(2) 0.0344(18) 0.0012(15) -0.0084(15) 0.0023(16)
C75 0.039(3) 0.046(3) 0.034(2) -0.0031(19) -0.0060(19) 0.004(2)
C76 0.039(2) 0.037(2) 0.033(2) 0.0000(17) -0.0090(18) 0.0056(19)
C77 0.026(2) 0.038(2) 0.034(2) -0.0017(17) -0.0083(17) 0.0098(17)
C78 0.033(2) 0.049(3) 0.032(2) -0.0042(18) -0.0061(18) -0.003(2)
C79 0.037(3) 0.052(3) 0.040(2) -0.007(2) -0.011(2) -0.007(2)
C80 0.054(3) 0.068(3) 0.046(3) -0.003(2) -0.001(2) -0.022(3)
C81 0.033(2) 0.041(2) 0.040(2) 0.0001(18) -0.0120(19) 0.0043(19)
C82 0.031(2) 0.037(2) 0.036(2) -0.0022(17) -0.0100(18) 0.0041(18)
C83 0.030(2) 0.033(2) 0.035(2) -0.0021(16) -0.0091(17) 0.0085(17)
C84 0.028(2) 0.036(2) 0.033(2) -0.0024(16) -0.0103(17) 0.0079(17)
C85 0.036(2) 0.040(2) 0.032(2) -0.0013(18) -0.0066(18) 0.0095(19)
C86 0.036(3) 0.057(3) 0.046(2) 0.005(2) -0.008(2) -0.010(2)
N5 0.032(2) 0.041(2) 0.048(2) -0.0019(16) -0.0082(17) 0.0001(16)
N6 0.0305(19) 0.0322(18) 0.042(2) -0.0037(15) -0.0082(15) 0.0031(15)
C87 0.039(3) 0.045(2) 0.043(2) -0.006(2) -0.008(2) 0.000(2)
C88 0.033(2) 0.039(2) 0.040(2) -0.0027(18) -0.0094(19) 0.0011(18)
C89 0.031(2) 0.032(2) 0.044(2) -0.0032(18) -0.0104(19) 0.0073(17)
C90 0.035(2) 0.042(2) 0.040(2) -0.0067(19) -0.0077(19) 0.0028(19)
C91 0.041(3) 0.050(3) 0.045(2) -0.008(2) -0.010(2) -0.001(2)
C92 0.045(3) 0.055(3) 0.043(2) -0.002(2) -0.001(2) -0.010(2)
C93 0.034(2) 0.033(2) 0.050(3) -0.0054(19) -0.015(2) 0.0045(18)
C94 0.032(2) 0.035(2) 0.042(2) -0.0079(18) -0.0089(19) 0.0073(18)
C95 0.026(2) 0.032(2) 0.042(2) -0.0035(17) -0.0116(18) 0.0084(17)
C96 0.033(2) 0.030(2) 0.043(2) -0.0049(17) -0.0112(18) 0.0039(17)
C97 0.032(2) 0.034(2) 0.042(2) -0.0066(18) -0.0123(18) 0.0099(18)
C98 0.033(2) 0.043(2) 0.048(3) -0.003(2) -0.003(2) -0.0012(19)
O29 0.054(2) 0.058(2) 0.0505(19) -0.0115(16) -0.0121(16) -0.0018(17)
O30 0.061(2) 0.064(2) 0.0422(17) -0.0131(16) -0.0107(16) -0.0012(18)
O31 0.110(4) 0.062(3) 0.077(3) -0.011(2) -0.031(3) 0.001(2)
O32 0.060(3) 0.067(3) 0.097(3) -0.017(2) -0.017(2) -0.020(2)
C99 0.110(7) 0.096(6) 0.108(6) -0.036(5) 0.047(5) -0.055(5)
C100 0.036(3) 0.050(3) 0.056(3) 0.001(2) -0.007(2) -0.004(2)
C101 0.174(10) 0.146(8) 0.076(5) -0.030(5) 0.032(6) -0.106(8)
O33 0.067(4) 0.094(4) 0.167(7) -0.025(4) -0.022(4) -0.030(3)
C102 0.074(5) 0.103(6) 0.101(5) 0.032(5) -0.022(4) -0.038(5)
C103 0.051(5) 0.166(10) 0.088(6) -0.026(6) 0.005(4) -0.046(6)
C104 0.117(11) 0.62(5) 0.105(9) -0.137(18) 0.007(8) -0.062(18)
O34 0.095(8) 0.219(14) 0.132(9) -0.005(9) 0.007(7) -0.016(9)
C105 0.138(13) 0.108(10) 0.102(10) 0.024(8) 0.042(9) -0.015(9)
C106 0.089(10) 0.112(11) 0.150(15) -0.044(10) 0.023(10) -0.024(9)
C107 0.27(3) 0.082(9) 0.104(10) -0.012(7) 0.045(13) 0.040(12)

loop_
_atom_type_symbol
_atom_type_description
_atom_type_scat_dispersion_real
_atom_type_scat_dispersion_imag
_atom_type_scat_source
C C 0.0181 0.0091 'International Tables Vol C Tables 4.2.6.8 and 6.1.1.4'
H H 0.0000 0.0000 'International Tables Vol C Tables 4.2.6.8 and 6.1.1.4'
N N 0.0311 0.0180 'International Tables Vol C Tables 4.2.6.8 and 6.1.1.4'
O O 0.0492 0.0322 'International Tables Vol C Tables 4.2.6.8 and 6.1.1.4'
F F 0.0727 0.0534 'International Tables Vol C Tables 4.2.6.8 and 6.1.1.4'
P P 0.2955 0.4335 'International Tables Vol C Tables 4.2.6.8 and 6.1.1.4'

loop_
_geom_angle_atom_site_label_1
_geom_angle_atom_site_label_2
_geom_angle_atom_site_label_3
_geom_angle
_geom_angle_site_symmetry_1
_geom_angle_site_symmetry_3
_geom_angle_publ_flag
F5 P1 F3 178.6(2) . . ?
F5 P1 F6 91.1(2) . . ?
F3 P1 F6 89.99(19) . . ?
F5 P1 F4 91.5(2) . . ?
F3 P1 F4 89.4(2) . . ?
F6 P1 F4 89.7(2) . . ?
F5 P1 F2 88.6(2) . . ?
F3 P1 F2 90.3(2) . . ?
F6 P1 F2 179.1(2) . . ?
F4 P1 F2 91.17(19) . . ?
F5 P1 F1 89.8(2) . . ?
F3 P1 F1 89.3(2) . . ?
F6 P1 F1 89.8(2) . . ?
F4 P1 F1 178.6(2) . . ?
F2 P1 F1 89.35(19) . . ?
F8 P2 F9 91.42(19) . . ?
F8 P2 F11 178.8(2) . . ?
F9 P2 F11 89.28(16) . . ?
F8 P2 F7 91.13(19) . . ?
F9 P2 F7 90.22(18) . . ?
F11 P2 F7 89.82(16) . . ?
F8 P2 F12 89.80(18) . . ?
F9 P2 F12 178.77(17) . . ?
F11 P2 F12 89.50(15) . . ?
F7 P2 F12 89.91(16) . . ?
F8 P2 F10 89.91(19) . . ?
F9 P2 F10 90.76(17) . . ?
F11 P2 F10 89.13(15) . . ?
F7 P2 F10 178.56(18) . . ?
F12 P2 F10 89.08(16) . . ?
F16 P3 F15 91.0(4) . . ?
F16 P3 F14 90.0(5) . . ?
F15 P3 F14 86.7(5) . . ?
F16 P3 F13 178.3(4) . . ?
F15 P3 F13 90.1(4) . . ?
F14 P3 F13 91.3(4) . . ?
F16 P3 F18 90.2(5) . . ?
F15 P3 F18 178.8(5) . . ?
F14 P3 F18 92.8(5) . . ?
F13 P3 F18 88.8(4) . . ?
F16 P3 F17 92.2(5) . . ?
F15 P3 F17 90.9(5) . . ?
F14 P3 F17 176.8(5) . . ?
F13 P3 F17 86.5(5) . . ?
F18 P3 F17 89.5(5) . . ?
F22A P4A F24A 89.9(8) . . ?
F22A P4A F21A 90.8(8) . . ?
F24A P4A F21A 90.7(8) . . ?
F22A P4A F23A 91.0(7) . . ?
F24A P4A F23A 89.2(8) . . ?
F21A P4A F23A 178.2(9) . . ?
F22A P4A F20A 91.0(7) . . ?
F24A P4A F20A 178.9(10) . . ?
F21A P4A F20A 90.0(8) . . ?
F23A P4A F20A 90.1(6) . . ?
F22A P4A F19A 178.8(12) . . ?
F24A P4A F19A 91.2(10) . . ?
F21A P4A F19A 89.3(8) . . ?
F23A P4A F19A 88.8(9) . . ?
F20A P4A F19A 87.9(10) . . ?
F23B P4B F21B 90.9(11) . . ?
F23B P4B F19B 91.2(10) . . ?
F21B P4B F19B 90.9(11) . . ?
F23B P4B F24B 93.5(12) . . ?
F21B P4B F24B 175.6(13) . . ?
F19B P4B F24B 88.5(12) . . ?
F23B P4B F22B 90.0(10) . . ?
F21B P4B F22B 90.0(10) . . ?
F19B P4B F22B 178.5(15) . . ?
F24B P4B F22B 90.5(10) . . ?
F23B P4B F20B 178.4(14) . . ?
F21B P4B F20B 87.6(8) . . ?
F19B P4B F20B 88.4(10) . . ?
F24B P4B F20B 88.0(11) . . ?
F22B P4B F20B 90.4(9) . . ?
F26 P5 F26 180.0(10) . 2_566 ?
F26 P5 F27 89.8(7) . 2_566 ?
F26 P5 F27 90.2(7) 2_566 2_566 ?
F26 P5 F27 90.2(7) . . ?
F26 P5 F27 89.8(7) 2_566 . ?
F27 P5 F27 180.000(4) 2_566 . ?
F26 P5 F25 91.6(3) . . ?
F26 P5 F25 88.4(3) 2_566 . ?
F27 P5 F25 88.6(5) 2_566 . ?
F27 P5 F25 91.4(5) . . ?
F26 P5 F25 88.4(3) . 2_566 ?
F26 P5 F25 91.6(3) 2_566 2_566 ?
F27 P5 F25 91.4(5) 2_566 2_566 ?
F27 P5 F25 88.6(5) . 2_566 ?
F25 P5 F25 180.000(1) . 2_566 ?
C13B O1 C13A 72.1(8) . . ?
C13B O1 C1 136.0(8) . . ?
C13A O1 C1 122.4(5) . . ?
C14 O2 C15 114.1(6) . . ?
C16 O3 C17 113.3(4) . . ?
C18 O4 C19 114.1(4) . . ?
C7 O5 C20 115.8(3) . . ?
C2 O6 C21 118.4(4) . . ?
C23 O7 C22 112.7(5) . . ?
C25 O8 C24 112.9(5) . . ?
C26 O9 C27 115.4(4) . . ?
C8 O10 C28 117.1(3) . . ?
C30 O11 C29 114.4(3) . . ?
C36 O14 C37 113.8(3) . . ?
C35 N1 C31 116.8(4) . . ?
C6 C1 O1 122.3(5) . . ?
C6 C1 C2 120.7(4) . . ?
O1 C1 C2 117.0(5) . . ?
O6 C2 C3 125.3(4) . . ?
O6 C2 C1 116.0(4) . . ?
C3 C2 C1 118.6(4) . . ?
C4 C3 C2 120.0(4) . . ?
C3 C4 C5 121.4(4) . . ?
C4 C5 C6 118.3(4) . . ?
C4 C5 C29 122.0(4) . . ?
C6 C5 C29 119.7(4) . . ?
C1 C6 C5 121.1(4) . . ?
C12 C7 O5 125.4(4) . . ?
C12 C7 C8 120.1(4) . . ?
O5 C7 C8 114.5(4) . . ?
O10 C8 C9 126.2(4) . . ?
O10 C8 C7 115.6(3) . . ?
C9 C8 C7 118.2(4) . . ?
C10 C9 C8 121.0(4) . . ?
C9 C10 C11 120.9(4) . . ?
C10 C11 C12 118.3(4) . . ?
C10 C11 C37 122.0(4) . . ?
C12 C11 C37 119.6(4) . . ?
C7 C12 C11 121.5(4) . . ?
O1 C13A C14 108.1(7) . . ?
O1 C13B C14 111.2(10) . . ?
O2 C14 C13A 110.3(6) . . ?
O2 C14 C13B 108.1(6) . . ?
C13A C14 C13B 52.6(6) . . ?
O2 C15 C16 107.3(6) . . ?
O3 C16 C15 109.7(5) . . ?
O3 C17 C18 109.8(4) . . ?
O4 C18 C17 108.5(5) . . ?
O4 C19 C20 112.6(4) . . ?
O5 C20 C19 107.8(4) . . ?
O6 C21 C22 107.0(4) . . ?
O7 C22 C21 109.5(5) . . ?
O7 C23 C24 108.1(6) . . ?
O8 C24 C23 108.2(5) . . ?
O8 C25 C26 108.4(5) . . ?
O9 C26 C25 108.1(5) . . ?
O9 C27 C28 107.3(4) . . ?
O10 C28 C27 107.3(4) . . ?
O11 C29 C5 109.1(4) . . ?
O12 C30 O11 123.6(4) . . ?
O12 C30 C31 122.0(4) . . ?
O11 C30 C31 114.4(4) . . ?
N1 C31 C32 122.9(4) . . ?
N1 C31 C30 118.2(4) . . ?
C32 C31 C30 118.8(4) . . ?
C33 C32 C31 118.8(4) . . ?
C34 C33 C32 119.7(4) . . ?
C33 C34 C35 117.6(4) . . ?
N1 C35 C34 124.1(4) . . ?
N1 C35 C36 118.4(4) . . ?
C34 C35 C36 117.4(4) . . ?
O13 C36 O14 124.3(4) . . ?
O13 C36 C35 121.3(4) . . ?
O14 C36 C35 114.4(4) . . ?
O14 C37 C11 110.4(3) . . ?
C38 O15 C50 116.4(4) . . ?
C51 O16 C52 111.1(5) . . ?
C53 O17 C54 110.9(7) . . ?
C56 O18 C55 110.6(4) . . ?
C44 O19 C57 114.9(3) . . ?
C39 O20 C58 116.7(3) . . ?
C60B O21 C59 116.0(7) . . ?
C60B O21 C60A 84.0(8) . . ?
C59 O21 C60A 114.0(5) . . ?
C64 O23 C63A 116.4(5) . . ?
C64 O23 C63B 106.8(7) . . ?
C63A O23 C63B 82.4(9) . . ?
C45 O24 C65 116.4(3) . . ?
C67 O25 C66 113.7(3) . . ?
C73 O28 C74 114.2(3) . . ?
C72 N2 C68 116.0(4) . . ?
O15 C38 C43 124.3(4) . . ?
O15 C38 C39 116.8(4) . . ?
C43 C38 C39 118.8(4) . . ?
C40 C39 O20 125.2(4) . . ?
C40 C39 C38 120.1(4) . . ?
O20 C39 C38 114.7(4) . . ?
C39 C40 C41 120.9(4) . . ?
C42 C41 C40 118.4(4) . . ?
C42 C41 C66 121.2(4) . . ?
C40 C41 C66 120.2(4) . . ?
C43 C42 C41 121.3(4) . . ?
C42 C43 C38 120.4(4) . . ?
O19 C44 C49 124.4(4) . . ?
O19 C44 C45 116.9(4) . . ?
C49 C44 C45 118.6(4) . . ?
C46 C45 O24 124.8(4) . . ?
C46 C45 C44 120.1(4) . . ?
O24 C45 C44 115.1(4) . . ?
C45 C46 C47 121.2(4) . . ?
C48 C47 C46 118.8(4) . . ?
C48 C47 C74 121.5(4) . . ?
C46 C47 C74 119.6(4) . . ?
C47 C48 C49 120.5(4) . . ?
C44 C49 C48 120.8(4) . . ?
O15 C50 C51 109.4(5) . . ?
O16 C51 C50 109.0(5) . . ?
O16 C52 C53 106.2(6) . . ?
O17 C53 C52 109.6(8) . . ?
O17 C54 C55 108.9(6) . . ?
O18 C55 C54 108.5(6) . . ?
O18 C56 C57 110.2(4) . . ?
O19 C57 C56 109.5(4) . . ?
O20 C58 C59 107.0(4) . . ?
O21 C59 C58 111.1(4) . . ?
O21 C60A C61A 108.6(8) . . ?
O22A C61A C60A 109.9(7) . . ?
C62A O22A C61A 112.7(6) . . ?
O22A C62A C63A 110.5(7) . . ?
O23 C63A C62A 110.3(8) . . ?
O21 C60B C61B 107.1(11) . . ?
O22B C61B C60B 109.2(14) . . ?
C61B O22B C62B 110.9(12) . . ?
O22B C62B C63B 109.0(13) . . ?
O23 C63B C62B 106.9(12) . . ?
O23 C64 C65 112.1(4) . . ?
O24 C65 C64 108.7(4) . . ?
C41 C66 O25 110.8(3) . . ?
O26 C67 O25 123.9(4) . . ?
O26 C67 C68 121.0(4) . . ?
O25 C67 C68 115.0(4) . . ?
N2 C68 C69 123.8(4) . . ?
N2 C68 C67 118.1(4) . . ?
C69 C68 C67 118.0(4) . . ?
C68 C69 C70 119.2(4) . . ?
C71 C70 C69 118.1(4) . . ?
C70 C71 C72 118.6(4) . . ?
N2 C72 C71 124.2(4) . . ?
N2 C72 C73 119.0(4) . . ?
C71 C72 C73 116.8(4) . . ?
O27 C73 O28 123.5(4) . . ?
O27 C73 C72 122.2(4) . . ?
O28 C73 C72 114.3(4) . . ?
O28 C74 C47 108.6(4) . . ?
C75 N3 C79 120.2(4) . . ?
C75 N3 C80 120.1(4) . . ?
C79 N3 C80 119.8(4) . . ?
C85 N4 C81 120.4(4) . . ?
C85 N4 C86 119.7(4) . . ?
C81 N4 C86 119.9(4) . . ?
N3 C75 C76 120.8(4) . . ?
C75 C76 C77 120.6(4) . . ?
C78 C77 C76 117.4(4) . . ?
C78 C77 C83 121.2(4) . . ?
C76 C77 C83 121.4(4) . . ?
C79 C78 C77 120.5(4) . . ?
N3 C79 C78 120.5(4) . . ?
N4 C81 C82 121.0(4) . . ?
C81 C82 C83 120.1(4) . . ?
C84 C83 C82 117.7(4) . . ?
C84 C83 C77 120.8(4) . . ?
C82 C83 C77 121.5(4) . . ?
C85 C84 C83 120.1(4) . . ?
N4 C85 C84 120.8(4) . . ?
C87 N5 C91 120.4(4) . . ?
C87 N5 C92 119.5(4) . . ?
C91 N5 C92 120.1(4) . . ?
C93 N6 C97 120.7(4) . . ?
C93 N6 C98 120.0(4) . . ?
C97 N6 C98 119.3(4) . . ?
N5 C87 C88 121.2(4) . . ?
C87 C88 C89 119.2(4) . . ?
C90 C89 C88 118.6(4) . . ?
C90 C89 C95 121.6(4) . . ?
C88 C89 C95 119.8(4) . . ?
C91 C90 C89 120.2(4) . . ?
N5 C91 C90 120.5(4) . . ?
N6 C93 C94 120.6(4) . . ?
C93 C94 C95 119.4(4) . . ?
C96 C95 C94 118.5(4) . . ?
C96 C95 C89 120.9(4) . . ?
C94 C95 C89 120.6(4) . . ?
C97 C96 C95 120.4(4) . . ?
N6 C97 C96 120.4(4) . . ?
O32 C100 C101 125.2(5) . . ?
O32 C100 C99 119.9(6) . . ?
C101 C100 C99 114.9(6) . . ?
O33 C103 C102 122.8(8) . . ?
O33 C103 C104 119.0(16) . . ?
C102 C103 C104 118.2(15) . . ?
O34 C106 C105 121.3(14) . . ?
O34 C106 C107 119(2) . 2_666 ?
C105 C106 C107 119.6(19) . 2_666 ?

loop_
_geom_bond_atom_site_label_1
_geom_bond_atom_site_label_2
_geom_bond_distance
_geom_bond_site_symmetry_2
_geom_bond_publ_flag
P1 F5 1.584(4) . ?
P1 F3 1.589(3) . ?
P1 F6 1.592(4) . ?
P1 F4 1.593(4) . ?
P1 F2 1.595(3) . ?
P1 F1 1.599(4) . ?
P2 F8 1.583(3) . ?
P2 F9 1.598(3) . ?
P2 F11 1.600(3) . ?
P2 F7 1.603(3) . ?
P2 F12 1.604(3) . ?
P2 F10 1.611(3) . ?
P3 F16 1.560(9) . ?
P3 F15 1.563(7) . ?
P3 F14 1.564(7) . ?
P3 F13 1.585(9) . ?
P3 F18 1.593(7) . ?
P3 F17 1.602(9) . ?
P4A F22A 1.569(14) . ?
P4A F24A 1.594(16) . ?
P4A F21A 1.599(10) . ?
P4A F23A 1.599(11) . ?
P4A F20A 1.611(15) . ?
P4A F19A 1.62(2) . ?
P4B F23B 1.571(13) . ?
P4B F21B 1.581(18) . ?
P4B F19B 1.58(2) . ?
P4B F24B 1.59(2) . ?
P4B F22B 1.596(19) . ?
P4B F20B 1.616(15) . ?
P5 F26 1.531(7) . ?
P5 F26 1.531(7) 2_566 ?
P5 F27 1.541(12) 2_566 ?
P5 F27 1.541(12) . ?
P5 F25 1.575(5) . ?
P5 F25 1.575(5) 2_566 ?
O1 C13B 1.121(14) . ?
O1 C13A 1.303(9) . ?
O1 C1 1.373(6) . ?
O2 C14 1.420(7) . ?
O2 C15 1.425(8) . ?
O3 C16 1.411(7) . ?
O3 C17 1.441(7) . ?
O4 C18 1.413(7) . ?
O4 C19 1.421(7) . ?
O5 C7 1.374(5) . ?
O5 C20 1.436(5) . ?
O6 C2 1.357(6) . ?
O6 C21 1.428(7) . ?
O7 C23 1.418(6) . ?
O7 C22 1.425(8) . ?
O8 C25 1.421(8) . ?
O8 C24 1.429(8) . ?
O9 C26 1.414(6) . ?
O9 C27 1.420(7) . ?
O10 C8 1.353(5) . ?
O10 C28 1.434(6) . ?
O11 C30 1.326(6) . ?
O11 C29 1.468(6) . ?
O12 C30 1.213(6) . ?
O13 C36 1.205(5) . ?
O14 C36 1.334(5) . ?
O14 C37 1.466(5) . ?
N1 C35 1.338(6) . ?
N1 C31 1.346(6) . ?
C1 C6 1.361(7) . ?
C1 C2 1.411(7) . ?
C2 C3 1.401(6) . ?
C3 C4 1.384(7) . ?
C4 C5 1.387(7) . ?
C5 C6 1.407(6) . ?
C5 C29 1.488(7) . ?
C7 C12 1.359(6) . ?
C7 C8 1.421(6) . ?
C8 C9 1.389(6) . ?
C9 C10 1.381(7) . ?
C10 C11 1.382(6) . ?
C11 C12 1.410(6) . ?
C11 C37 1.484(6) . ?
C13A C14 1.559(10) . ?
C13B C14 1.668(14) . ?
C15 C16 1.517(10) . ?
C17 C18 1.497(9) . ?
C19 C20 1.504(6) . ?
C21 C22 1.489(8) . ?
C23 C24 1.485(11) . ?
C25 C26 1.484(10) . ?
C27 C28 1.496(8) . ?
C30 C31 1.492(7) . ?
C31 C32 1.394(6) . ?
C32 C33 1.376(7) . ?
C33 C34 1.375(7) . ?
C34 C35 1.399(6) . ?
C35 C36 1.501(6) . ?
O15 C38 1.358(6) . ?
O15 C50 1.432(6) . ?
O16 C51 1.420(8) . ?
O16 C52 1.427(8) . ?
O17 C53 1.412(11) . ?
O17 C54 1.420(9) . ?
O18 C56 1.422(7) . ?
O18 C55 1.423(7) . ?
O19 C44 1.357(5) . ?
O19 C57 1.439(5) . ?
O20 C39 1.371(5) . ?
O20 C58 1.434(6) . ?
O21 C60B 1.383(12) . ?
O21 C59 1.431(7) . ?
O21 C60A 1.457(10) . ?
O23 C64 1.409(7) . ?
O23 C63A 1.435(10) . ?
O23 C63B 1.459(13) . ?
O24 C45 1.375(5) . ?
O24 C65 1.430(5) . ?
O25 C67 1.322(6) . ?
O25 C66 1.478(6) . ?
O26 C67 1.219(5) . ?
O27 C73 1.214(6) . ?
O28 C73 1.328(5) . ?
O28 C74 1.476(5) . ?
N2 C72 1.341(6) . ?
N2 C68 1.346(6) . ?
C38 C43 1.395(7) . ?
C38 C39 1.418(6) . ?
C39 C40 1.368(7) . ?
C40 C41 1.414(6) . ?
C41 C42 1.386(6) . ?
C41 C66 1.468(7) . ?
C42 C43 1.379(7) . ?
C44 C49 1.389(6) . ?
C44 C45 1.412(6) . ?
C45 C46 1.372(7) . ?
C46 C47 1.402(6) . ?
C47 C48 1.385(6) . ?
C47 C74 1.488(6) . ?
C48 C49 1.394(7) . ?
C50 C51 1.474(9) . ?
C52 C53 1.514(12) . ?
C54 C55 1.490(12) . ?
C56 C57 1.490(7) . ?
C58 C59 1.497(7) . ?
C60A C61A 1.493(14) . ?
C61A O22A 1.441(12) . ?
O22A C62A 1.408(12) . ?
C62A C63A 1.483(15) . ?
C60B C61B 1.49(2) . ?
C61B O22B 1.39(2) . ?
O22B C62B 1.439(17) . ?
C62B C63B 1.52(2) . ?
C64 C65 1.502(7) . ?
C67 C68 1.485(7) . ?
C68 C69 1.383(6) . ?
C69 C70 1.391(7) . ?
C70 C71 1.380(7) . ?
C71 C72 1.395(6) . ?
C72 C73 1.501(6) . ?
N3 C75 1.351(6) . ?
N3 C79 1.361(6) . ?
N3 C80 1.482(6) . ?
N4 C85 1.343(6) . ?
N4 C81 1.348(6) . ?
N4 C86 1.480(6) . ?
C75 C76 1.362(7) . ?
C76 C77 1.398(6) . ?
C77 C78 1.394(6) . ?
C77 C83 1.496(6) . ?
C78 C79 1.365(6) . ?
C81 C82 1.366(6) . ?
C82 C83 1.398(6) . ?
C83 C84 1.394(6) . ?
C84 C85 1.375(6) . ?
N5 C87 1.341(6) . ?
N5 C91 1.355(6) . ?
N5 C92 1.486(6) . ?
N6 C93 1.344(6) . ?
N6 C97 1.350(6) . ?
N6 C98 1.485(6) . ?
C87 C88 1.377(7) . ?
C88 C89 1.399(6) . ?
C89 C90 1.379(7) . ?
C89 C95 1.501(6) . ?
C90 C91 1.374(7) . ?
C93 C94 1.385(6) . ?
C94 C95 1.389(6) . ?
C95 C96 1.385(6) . ?
C96 C97 1.367(6) . ?
O32 C100 1.215(7) . ?
C99 C100 1.455(8) . ?
C100 C101 1.452(10) . ?
O33 C103 1.209(13) . ?
C102 C103 1.486(15) . ?
C103 C104 1.524(15) . ?
O34 C106 1.31(2) . ?
C105 C106 1.46(3) . ?
C106 C107 1.461(19) 2_666 ?
C107 C106 1.461(19) 2_666 ?
